data_7235470
loop_
_publ_author_name
'Leonard, Matthew J.'
'Lingham, Anthony R.'
'Niere, Julie O.'
'Jackson, Neale R. C.'
'McKay, Peter G.'
'H\"ugel, Helmut M.'

_publ_section_title
;
 Alternative synthesis of the anti-baldness compound RU58841
;
_journal_issue 27
_journal_name_full 'RSC Adv.'
_journal_page_first 14143
_journal_paper_doi 10.1039/C4RA00332B
_journal_volume 4
_journal_year 2014
_chemical_formula_moiety 'C12 H10 Br F3 N2 O'
_chemical_formula_sum 'C12 H10 Br F3 N2 O'
_chemical_formula_weight 335.13
_space_group_IT_number 14
_space_group_name_Hall '-P 2ybc'
_space_group_name_H-M_alt 'P 1 21/c 1'
_symmetry_cell_setting monoclinic
_symmetry_space_group_name_Hall '-P 2ybc'
_symmetry_space_group_name_H-M 'P 1 21/c 1'
_atom_sites_solution_hydrogens geom
_atom_sites_solution_primary direct
_atom_sites_solution_secondary difmap
_audit_creation_method SHELXL-97
_cell_angle_alpha 90.00
_cell_angle_beta 103.2800(10)
_cell_angle_gamma 90.00
_cell_formula_units_Z 4
_cell_length_a 5.6717(3)
_cell_length_b 22.0719(12)
_cell_length_c 10.2761(6)
_cell_measurement_reflns_used 6039
_cell_measurement_temperature 150(2)
_cell_measurement_theta_max 34.99
_cell_measurement_theta_min 2.24
_cell_volume 1252.02(12)
_computing_cell_refinement 'Bruker SAINT'
_computing_data_collection 'Bruker APEX2'
_computing_data_reduction 'Bruker SAINT'
_computing_molecular_graphics 'Bruker SHELXTL'
_computing_publication_material 'Bruker SHELXTL'
_computing_structure_refinement 'SHELXL-97 (Sheldrick, 2008)'
_computing_structure_solution 'SHELXS-97 (Sheldrick, 2008)'
_diffrn_ambient_temperature 150(2)
_diffrn_measured_fraction_theta_full 1.000
_diffrn_measured_fraction_theta_max 1.000
_diffrn_measurement_device_type 'APEX2 CCD'
_diffrn_measurement_method 'phi and omega scans'
_diffrn_radiation_monochromator graphite
_diffrn_radiation_source 'fine-focus sealed tube'
_diffrn_radiation_type MoK\a
_diffrn_radiation_wavelength 0.71073
_diffrn_reflns_av_R_equivalents 0.0265
_diffrn_reflns_av_sigmaI/netI 0.0265
_diffrn_reflns_limit_h_max 9
_diffrn_reflns_limit_h_min -9
_diffrn_reflns_limit_k_max 35
_diffrn_reflns_limit_k_min -27
_diffrn_reflns_limit_l_max 16
_diffrn_reflns_limit_l_min -15
_diffrn_reflns_number 21258
_diffrn_reflns_theta_full 35.00
_diffrn_reflns_theta_max 35.00
_diffrn_reflns_theta_min 1.85
_exptl_absorpt_coefficient_mu 3.313
_exptl_absorpt_correction_T_max 0.6363
_exptl_absorpt_correction_T_min 0.5877
_exptl_absorpt_correction_type multi-scan
_exptl_absorpt_process_details SADABS
_exptl_crystal_colour colorless
_exptl_crystal_density_diffrn 1.778
_exptl_crystal_density_method 'not measured'
_exptl_crystal_description piece
_exptl_crystal_F_000 664
_exptl_crystal_size_max 0.20
_exptl_crystal_size_mid 0.15
_exptl_crystal_size_min 0.15
_refine_diff_density_max 0.796
_refine_diff_density_min -1.148
_refine_diff_density_rms 0.074
_refine_ls_extinction_method none
_refine_ls_goodness_of_fit_ref 1.055
_refine_ls_hydrogen_treatment mixed
_refine_ls_matrix_type full
_refine_ls_number_parameters 178
_refine_ls_number_reflns 5508
_refine_ls_number_restraints 0
_refine_ls_restrained_S_all 1.055
_refine_ls_R_factor_all 0.0492
_refine_ls_R_factor_gt 0.0332
_refine_ls_shift/su_max 0.002
_refine_ls_shift/su_mean 0.000
_refine_ls_structure_factor_coef Fsqd
_refine_ls_weighting_details 'calc w=1/[\s^2^(Fo^2^)+(0.0321P)^2^+0.6178P] where P=(Fo^2^+2Fc^2^)/3'
_refine_ls_weighting_scheme calc
_refine_ls_wR_factor_gt 0.0752
_refine_ls_wR_factor_ref 0.0789
_reflns_number_gt 4336
_reflns_number_total 5508
_reflns_threshold_expression >2sigma(I)
_cod_data_source_file c4ra00332b2.cif
_cod_data_source_block ml014_01
_cod_original_sg_symbol_Hall -P2ybc
_cod_original_sg_symbol_H-M P21/c
_cod_database_code 7235470

loop_
_symmetry_equiv_pos_as_xyz
'x, y, z'
'-x, y+1/2, -z+1/2'
'-x, -y, -z'
'x, -y-1/2, z-1/2'

loop_
_atom_site_label
_atom_site_type_symbol
_atom_site_fract_x
_atom_site_fract_y
_atom_site_fract_z
_atom_site_U_iso_or_equiv
_atom_site_adp_type
_atom_site_occupancy
_atom_site_symmetry_multiplicity
_atom_site_calc_flag
_atom_site_refinement_flags
Br1 Br 1.20980(3) 0.693781(7) 0.562394(17) 0.03196(6) Uani 1 1 d .
F1 F 0.6865(3) 0.95079(5) 0.12838(14) 0.0582(4) Uani 1 1 d .
F2 F 0.3034(3) 0.96698(5) 0.10070(12) 0.0546(4) Uani 1 1 d .
F3 F 0.55789(19) 1.02280(4) 0.23234(11) 0.0300(2) Uani 1 1 d .
O1 O 0.7776(2) 0.75689(5) 0.22879(10) 0.0226(2) Uani 1 1 d .
N1 N 0.0967(3) 1.03373(6) 0.37211(17) 0.0332(3) Uani 1 1 d .
N2 N 0.7724(2) 0.77685(5) 0.44463(11) 0.0170(2) Uani 1 1 d .
H2N H 0.800(4) 0.7640(9) 0.522(2) 0.024(5) Uiso 1 1 d .
C1 C 0.6298(2) 0.83005(6) 0.42203(13) 0.0153(2) Uani 1 1 d .
C2 C 0.6454(2) 0.87099(6) 0.32067(13) 0.0168(2) Uani 1 1 d .
H2 H 0.7520 0.8632 0.2636 0.020 Uiso 1 1 calc R
C3 C 0.5046(3) 0.92300(6) 0.30383(13) 0.0179(2) Uani 1 1 d .
C4 C 0.3495(2) 0.93513(6) 0.38886(14) 0.0184(2) Uani 1 1 d .
C5 C 0.3360(3) 0.89449(6) 0.49064(15) 0.0207(3) Uani 1 1 d .
H5 H 0.2316 0.9025 0.5488 0.025 Uiso 1 1 calc R
C6 C 0.4760(3) 0.84213(6) 0.50678(14) 0.0197(2) Uani 1 1 d .
H6 H 0.4666 0.8144 0.5761 0.024 Uiso 1 1 calc R
C7 C 0.5143(3) 0.96569(6) 0.19126(16) 0.0276(3) Uani 1 1 d .
C8 C 0.2066(3) 0.98984(6) 0.37703(16) 0.0235(3) Uani 1 1 d .
C9 C 0.8377(2) 0.74368(5) 0.34734(13) 0.0146(2) Uani 1 1 d .
C10 C 0.9772(2) 0.68439(5) 0.38858(13) 0.0153(2) Uani 1 1 d .
C11 C 1.1246(3) 0.66729(7) 0.28818(17) 0.0270(3) Uani 1 1 d .
H11A H 1.0160 0.6619 0.1998 0.041 Uiso 1 1 calc R
H11B H 1.2115 0.6294 0.3160 0.041 Uiso 1 1 calc R
H11C H 1.2413 0.6995 0.2839 0.041 Uiso 1 1 calc R
C12 C 0.7997(3) 0.63473(7) 0.4022(2) 0.0309(4) Uani 1 1 d .
H12A H 0.7136 0.6461 0.4711 0.046 Uiso 1 1 calc R
H12B H 0.8880 0.5968 0.4278 0.046 Uiso 1 1 calc R
H12C H 0.6828 0.6292 0.3166 0.046 Uiso 1 1 calc R

loop_
_atom_site_aniso_label
_atom_site_aniso_U_11
_atom_site_aniso_U_22
_atom_site_aniso_U_33
_atom_site_aniso_U_23
_atom_site_aniso_U_13
_atom_site_aniso_U_12
Br1 0.03653(9) 0.02557(8) 0.02501(8) -0.00652(6) -0.01100(6) 0.01417(6)
F1 0.1130(12) 0.0303(6) 0.0527(8) 0.0191(5) 0.0632(9) 0.0264(7)
F2 0.0820(10) 0.0358(6) 0.0301(6) 0.0168(5) -0.0200(6) -0.0134(6)
F3 0.0388(5) 0.0137(4) 0.0405(6) 0.0022(4) 0.0154(4) -0.0011(3)
O1 0.0330(5) 0.0209(4) 0.0129(4) -0.0005(3) 0.0029(4) 0.0092(4)
N1 0.0323(7) 0.0245(6) 0.0447(9) 0.0053(6) 0.0126(6) 0.0104(5)
N2 0.0239(5) 0.0149(4) 0.0127(5) 0.0018(4) 0.0052(4) 0.0066(4)
C1 0.0184(5) 0.0137(5) 0.0131(5) 0.0000(4) 0.0026(4) 0.0033(4)
C2 0.0232(6) 0.0138(5) 0.0142(5) 0.0002(4) 0.0060(4) 0.0025(4)
C3 0.0248(6) 0.0130(5) 0.0151(5) 0.0004(4) 0.0029(5) 0.0023(4)
C4 0.0197(5) 0.0147(5) 0.0197(6) 0.0004(4) 0.0026(5) 0.0040(4)
C5 0.0222(6) 0.0186(6) 0.0236(7) 0.0013(5) 0.0099(5) 0.0052(5)
C6 0.0249(6) 0.0181(5) 0.0180(6) 0.0032(4) 0.0091(5) 0.0050(5)
C7 0.0461(9) 0.0155(6) 0.0223(7) 0.0034(5) 0.0102(6) 0.0043(6)
C8 0.0232(6) 0.0197(6) 0.0279(7) 0.0021(5) 0.0063(6) 0.0043(5)
C9 0.0157(5) 0.0130(5) 0.0147(5) -0.0003(4) 0.0024(4) 0.0019(4)
C10 0.0167(5) 0.0127(5) 0.0158(5) -0.0006(4) 0.0024(4) 0.0010(4)
C11 0.0311(7) 0.0264(7) 0.0266(7) 0.0031(6) 0.0126(6) 0.0131(6)
C12 0.0244(7) 0.0167(6) 0.0519(11) 0.0056(6) 0.0096(7) -0.0021(5)

loop_
_atom_type_symbol
_atom_type_description
_atom_type_scat_dispersion_real
_atom_type_scat_dispersion_imag
_atom_type_scat_source
C C 0.0033 0.0016 'International Tables Vol C Tables 4.2.6.8 and 6.1.1.4'
H H 0.0000 0.0000 'International Tables Vol C Tables 4.2.6.8 and 6.1.1.4'
N N 0.0061 0.0033 'International Tables Vol C Tables 4.2.6.8 and 6.1.1.4'
O O 0.0106 0.0060 'International Tables Vol C Tables 4.2.6.8 and 6.1.1.4'
F F 0.0171 0.0103 'International Tables Vol C Tables 4.2.6.8 and 6.1.1.4'
Br Br -0.2901 2.4595 'International Tables Vol C Tables 4.2.6.8 and 6.1.1.4'

loop_
_geom_angle_atom_site_label_1
_geom_angle_atom_site_label_2
_geom_angle_atom_site_label_3
_geom_angle
C9 N2 C1 124.70(11)
C9 N2 H2N 120.1(14)
C1 N2 H2N 114.8(14)
C6 C1 C2 119.90(11)
C6 C1 N2 118.23(12)
C2 C1 N2 121.84(12)
C3 C2 C1 119.69(13)
C3 C2 H2 120.2
C1 C2 H2 120.2
C2 C3 C4 120.44(12)
C2 C3 C7 119.58(13)
C4 C3 C7 119.96(12)
C5 C4 C3 119.73(12)
C5 C4 C8 118.36(13)
C3 C4 C8 121.89(13)
C6 C5 C4 119.77(13)
C6 C5 H5 120.1
C4 C5 H5 120.1
C5 C6 C1 120.47(13)
C5 C6 H6 119.8
C1 C6 H6 119.8
F1 C7 F3 106.47(15)
F1 C7 F2 107.86(15)
F3 C7 F2 105.75(13)
F1 C7 C3 112.30(13)
F3 C7 C3 112.68(13)
F2 C7 C3 111.38(15)
N1 C8 C4 177.66(18)
O1 C9 N2 122.99(11)
O1 C9 C10 119.06(11)
N2 C9 C10 117.79(11)
C12 C10 C11 111.36(12)
C12 C10 C9 109.27(11)
C11 C10 C9 110.69(11)
C12 C10 Br1 108.19(10)
C11 C10 Br1 106.48(9)
C9 C10 Br1 110.79(8)
C10 C11 H11A 109.5
C10 C11 H11B 109.5
H11A C11 H11B 109.5
C10 C11 H11C 109.5
H11A C11 H11C 109.5
H11B C11 H11C 109.5
C10 C12 H12A 109.5
C10 C12 H12B 109.5
H12A C12 H12B 109.5
C10 C12 H12C 109.5
H12A C12 H12C 109.5
H12B C12 H12C 109.5

loop_
_geom_bond_atom_site_label_1
_geom_bond_atom_site_label_2
_geom_bond_distance
Br1 C10 1.9725(13)
F1 C7 1.331(2)
F2 C7 1.336(2)
F3 C7 1.3343(17)
O1 C9 1.2224(16)
N1 C8 1.1471(19)
N2 C9 1.3576(17)
N2 C1 1.4143(16)
N2 H2N 0.83(2)
C1 C6 1.3928(19)
C1 C2 1.3971(18)
C2 C3 1.3863(17)
C2 H2 0.9500
C3 C4 1.401(2)
C3 C7 1.503(2)
C4 C5 1.393(2)
C4 C8 1.4437(19)
C5 C6 1.3902(18)
C5 H5 0.9500
C6 H6 0.9500
C9 C10 1.5375(17)
C10 C12 1.5166(19)
C10 C11 1.517(2)
C11 H11A 0.9800
C11 H11B 0.9800
C11 H11C 0.9800
C12 H12A 0.9800
C12 H12B 0.9800
C12 H12C 0.9800

loop_
_geom_torsion_atom_site_label_1
_geom_torsion_atom_site_label_2
_geom_torsion_atom_site_label_3
_geom_torsion_atom_site_label_4
_geom_torsion
C9 N2 C1 C6 147.44(14)
C9 N2 C1 C2 -34.5(2)
C6 C1 C2 C3 -1.0(2)
N2 C1 C2 C3 -178.97(12)
C1 C2 C3 C4 0.9(2)
C1 C2 C3 C7 -177.52(13)
C2 C3 C4 C5 -0.3(2)
C7 C3 C4 C5 178.11(14)
C2 C3 C4 C8 177.85(13)
C7 C3 C4 C8 -3.8(2)
C3 C4 C5 C6 -0.2(2)
C8 C4 C5 C6 -178.40(14)
C4 C5 C6 C1 0.1(2)
C2 C1 C6 C5 0.5(2)
N2 C1 C6 C5 178.56(13)
C2 C3 C7 F1 -7.6(2)
C4 C3 C7 F1 173.95(14)
C2 C3 C7 F3 -127.89(15)
C4 C3 C7 F3 53.7(2)
C2 C3 C7 F2 113.46(16)
C4 C3 C7 F2 -64.95(18)
C1 N2 C9 O1 -0.2(2)
C1 N2 C9 C10 -175.48(12)
O1 C9 C10 C12 -94.55(16)
N2 C9 C10 C12 80.95(15)
O1 C9 C10 C11 28.45(17)
N2 C9 C10 C11 -156.06(13)
O1 C9 C10 Br1 146.34(11)
N2 C9 C10 Br1 -38.17(14)
